data_7152675
loop_
_publ_author_name
'Wang, Jingze'
'Yang, Qiwu'
'Song, Haibin'
'Zhang, Wenqin'

_publ_section_title
;
 A fluorescent probe of N'-formyl-rhodamine B hydrazide: structure and
 spectral properties of protonation behaviour.
;
_journal_issue 38
_journal_name_full 'Organic &amp; biomolecular chemistry'
_journal_page_first 7677
_journal_page_last 7680
_journal_paper_doi 10.1039/c2ob26288f
_journal_volume 10
_journal_year 2012
_chemical_formula_sum 'C29 H32 N4 O3'
_chemical_formula_weight 484.59
_chemical_name_systematic
;
?
;
_space_group_IT_number 2
_symmetry_cell_setting triclinic
_symmetry_space_group_name_Hall '-P 1'
_symmetry_space_group_name_H-M 'P -1'
_atom_sites_solution_hydrogens geom
_atom_sites_solution_primary direct
_atom_sites_solution_secondary difmap
_audit_creation_method SHELXL-97
_cell_angle_alpha 98.54(5)
_cell_angle_beta 108.13(4)
_cell_angle_gamma 110.06(3)
_cell_formula_units_Z 2
_cell_length_a 9.0438(8)
_cell_length_b 12.1015(12)
_cell_length_c 14.1578(14)
_cell_measurement_reflns_used 4697
_cell_measurement_temperature 113(2)
_cell_measurement_theta_max 27.9
_cell_measurement_theta_min 1.6
_cell_volume 1325.5(7)
_computing_cell_refinement CrystalClear
_computing_data_collection CrystalClear
_computing_data_reduction CrystalClear
_computing_molecular_graphics 'Bruker SHELXTL'
_computing_publication_material 'CrystalStructure 3.8'
_computing_structure_refinement 'SHELXL-97 (Sheldrick, 1997)'
_computing_structure_solution 'SHELXS-97 (Sheldrick, 1990)'
_diffrn_ambient_temperature 113(2)
_diffrn_detector_area_resol_mean 14.22
_diffrn_measured_fraction_theta_full 0.996
_diffrn_measured_fraction_theta_max 0.996
_diffrn_measurement_device_type 'Rigaku Saturn724 CCD'
_diffrn_measurement_method '\w and \f scans'
_diffrn_radiation_monochromator multilayer
_diffrn_radiation_source 'rotating anode'
_diffrn_radiation_type MoK\a
_diffrn_radiation_wavelength 0.71073
_diffrn_reflns_av_R_equivalents 0.0398
_diffrn_reflns_av_sigmaI/netI 0.0609
_diffrn_reflns_limit_h_max 11
_diffrn_reflns_limit_h_min -11
_diffrn_reflns_limit_k_max 15
_diffrn_reflns_limit_k_min -15
_diffrn_reflns_limit_l_max 18
_diffrn_reflns_limit_l_min -18
_diffrn_reflns_number 17076
_diffrn_reflns_theta_full 27.87
_diffrn_reflns_theta_max 27.87
_diffrn_reflns_theta_min 1.58
_diffrn_standards_decay_% 0
_diffrn_standards_interval_count 0
_diffrn_standards_interval_time 0
_diffrn_standards_number 0
_exptl_absorpt_coefficient_mu 0.080
_exptl_absorpt_correction_T_max 0.9905
_exptl_absorpt_correction_T_min 0.9842
_exptl_absorpt_correction_type multi-scan
_exptl_absorpt_process_details CrystalClear
_exptl_crystal_colour Colorless
_exptl_crystal_density_diffrn 1.214
_exptl_crystal_density_method 'not measured'
_exptl_crystal_description Prism
_exptl_crystal_F_000 516
_exptl_crystal_size_max 0.20
_exptl_crystal_size_mid 0.18
_exptl_crystal_size_min 0.12
_refine_diff_density_max 0.263
_refine_diff_density_min -0.189
_refine_diff_density_rms 0.044
_refine_ls_extinction_method none
_refine_ls_goodness_of_fit_ref 0.940
_refine_ls_hydrogen_treatment mixed
_refine_ls_matrix_type full
_refine_ls_number_parameters 367
_refine_ls_number_reflns 6292
_refine_ls_number_restraints 128
_refine_ls_restrained_S_all 0.944
_refine_ls_R_factor_all 0.0652
_refine_ls_R_factor_gt 0.0424
_refine_ls_shift/su_max 0.002
_refine_ls_shift/su_mean 0.000
_refine_ls_structure_factor_coef Fsqd
_refine_ls_weighting_details 'calc w=1/[\s^2^(Fo^2^)+(0.0492P)^2^+0.0000P] where P=(Fo^2^+2Fc^2^)/3'
_refine_ls_weighting_scheme calc
_refine_ls_wR_factor_gt 0.0954
_refine_ls_wR_factor_ref 0.1037
_reflns_number_gt 3823
_reflns_number_total 6292
_reflns_threshold_expression >2sigma(I)
_cod_data_source_file c2ob26288f.txt
_cod_data_source_block Song
_cod_depositor_comments
;
The following automatic conversions were performed:

'_symmetry_cell_setting' value 'Triclinic' changed to 'triclinic'
according to /home/saulius/struct/CIF-dictionaries/cif_core.dic
dictionary named 'cif_core.dic' version 2.4.2 from 2011-04-26.

Automatic conversion script
Id: cif_fix_values 1891 2012-01-12 08:04:46Z andrius 
;
_cod_original_sg_symbol_H-M P-1
_cod_database_code 7152675

loop_
_symmetry_equiv_pos_as_xyz
'x, y, z'
'-x, -y, -z'

loop_
_atom_site_label
_atom_site_type_symbol
_atom_site_fract_x
_atom_site_fract_y
_atom_site_fract_z
_atom_site_U_iso_or_equiv
_atom_site_adp_type
_atom_site_occupancy
_atom_site_symmetry_multiplicity
_atom_site_calc_flag
_atom_site_refinement_flags
_atom_site_disorder_assembly
_atom_site_disorder_group
O1 O 0.73387(13) 0.61330(8) 0.14054(8) 0.0405(3) Uani 1 1 d . . .
O2 O 0.77873(11) 1.06846(8) 0.45793(7) 0.0302(2) Uani 1 1 d . A .
O3 O 1.18483(13) 1.10342(9) 0.37374(8) 0.0418(3) Uani 1 1 d . . .
N1 N 0.70532(17) 0.81485(11) -0.12415(10) 0.0456(3) Uani 1 1 d D . .
N2 N 0.79662(17) 0.38913(11) 0.38835(10) 0.0461(4) Uani 1 1 d D . .
N3 N 0.77788(13) 0.90777(9) 0.34660(8) 0.0259(3) Uani 1 1 d . A .
N4 N 0.95247(14) 0.95249(9) 0.37507(9) 0.0261(3) Uani 1 1 d . . .
C1 C 0.68945(17) 0.80577(12) -0.03200(11) 0.0333(3) Uani 1 1 d . A .
C2 C 0.71445(19) 0.71346(12) 0.01152(11) 0.0368(3) Uani 1 1 d . . .
H2A H 0.7388 0.6538 -0.0247 0.044 Uiso 1 1 calc R A .
C3 C 0.70414(17) 0.70804(11) 0.10655(11) 0.0297(3) Uani 1 1 d . A .
C4 C 0.73307(17) 0.60400(11) 0.23643(11) 0.0294(3) Uani 1 1 d . B .
C5 C 0.76444(18) 0.50669(12) 0.26438(12) 0.0368(4) Uani 1 1 d . . .
H5A H 0.7839 0.4531 0.2183 0.044 Uiso 1 1 calc R B .
C6 C 0.76785(17) 0.48638(11) 0.35975(11) 0.0316(3) Uani 1 1 d . B .
C7 C 0.74031(16) 0.56993(11) 0.42567(10) 0.0290(3) Uani 1 1 d . . .
H7A H 0.7441 0.5604 0.4917 0.035 Uiso 1 1 calc R B .
C8 C 0.70796(16) 0.66506(11) 0.39527(10) 0.0283(3) Uani 1 1 d . B .
H8A H 0.6891 0.7194 0.4411 0.034 Uiso 1 1 calc R . .
C9 C 0.70179(16) 0.68490(11) 0.29954(10) 0.0248(3) Uani 1 1 d . . .
C10 C 0.65934(16) 0.78737(11) 0.26678(10) 0.0252(3) Uani 1 1 d . A .
C11 C 0.66610(16) 0.79091(11) 0.16233(10) 0.0261(3) Uani 1 1 d . . .
C12 C 0.63590(17) 0.88023(12) 0.11673(10) 0.0318(3) Uani 1 1 d . A .
H12A H 0.6062 0.9372 0.1519 0.038 Uiso 1 1 calc R . .
C13 C 0.64729(17) 0.88916(12) 0.02350(11) 0.0333(3) Uani 1 1 d . . .
H13A H 0.6266 0.9519 -0.0039 0.040 Uiso 1 1 calc R A .
C14 C 0.70104(19) 0.92030(13) -0.16229(12) 0.0411(4) Uani 1 1 d . A .
H14A H 0.6050 0.9370 -0.1546 0.049 Uiso 1 1 calc R . .
H14B H 0.6783 0.8987 -0.2372 0.049 Uiso 1 1 calc R . .
C15 C 0.8649(2) 1.03662(15) -0.10664(13) 0.0580(5) Uani 1 1 d . . .
H15A H 0.8527 1.1030 -0.1359 0.087 Uiso 1 1 calc R A .
H15B H 0.9604 1.0219 -0.1156 0.087 Uiso 1 1 calc R . .
H15C H 0.8873 1.0599 -0.0326 0.087 Uiso 1 1 calc R . .
C16 C 0.8043(4) 0.7559(2) -0.16000(19) 0.0328(7) Uani 0.633(4) 1 d PDU A 1
H16A H 0.8881 0.7476 -0.1001 0.039 Uiso 0.633(4) 1 calc PR A 1
H16B H 0.8675 0.8066 -0.1953 0.039 Uiso 0.633(4) 1 calc PR A 1
C17 C 0.6808(3) 0.6308(3) -0.2343(2) 0.0464(8) Uani 0.633(4) 1 d PDU A 1
H17A H 0.7442 0.5900 -0.2589 0.070 Uiso 0.633(4) 1 calc PR A 1
H17B H 0.5990 0.6399 -0.2935 0.070 Uiso 0.633(4) 1 calc PR A 1
H17C H 0.6192 0.5812 -0.1987 0.070 Uiso 0.633(4) 1 calc PR A 1
C16' C 0.6918(6) 0.7033(5) -0.2005(3) 0.0349(12) Uani 0.367(4) 1 d PDU A 2
H16C H 0.6182 0.6260 -0.1928 0.042 Uiso 0.367(4) 1 calc PR A 2
H16D H 0.6416 0.7052 -0.2729 0.042 Uiso 0.367(4) 1 calc PR A 2
C17' C 0.8731(6) 0.7112(5) -0.1748(4) 0.0495(14) Uani 0.367(4) 1 d PDU A 2
H17D H 0.8698 0.6420 -0.2225 0.074 Uiso 0.367(4) 1 calc PR A 2
H17E H 0.9207 0.7083 -0.1034 0.074 Uiso 0.367(4) 1 calc PR A 2
H17F H 0.9449 0.7885 -0.1822 0.074 Uiso 0.367(4) 1 calc PR A 2
C18 C 0.78826(17) 0.36286(13) 0.48427(11) 0.0351(3) Uani 1 1 d . B .
H18A H 0.8524 0.4405 0.5413 0.042 Uiso 1 1 calc R . .
H18B H 0.8457 0.3076 0.5009 0.042 Uiso 1 1 calc R . .
C19 C 0.60900(17) 0.30426(13) 0.48025(12) 0.0411(4) Uani 1 1 d . . .
H19A H 0.6136 0.2894 0.5471 0.062 Uiso 1 1 calc R B .
H19B H 0.5451 0.2261 0.4253 0.062 Uiso 1 1 calc R . .
H19C H 0.5519 0.3592 0.4658 0.062 Uiso 1 1 calc R . .
C20 C 0.7543(4) 0.2780(3) 0.2970(3) 0.0333(8) Uani 0.538(4) 1 d PDU B 3
H20A H 0.7104 0.2002 0.3146 0.040 Uiso 0.538(4) 1 calc PR B 3
H20B H 0.6652 0.2749 0.2334 0.040 Uiso 0.538(4) 1 calc PR B 3
C21 C 0.9155(4) 0.2934(3) 0.2787(2) 0.0422(9) Uani 0.538(4) 1 d PDU B 3
H21A H 0.8906 0.2241 0.2217 0.063 Uiso 0.538(4) 1 calc PR B 3
H21B H 1.0030 0.2961 0.3418 0.063 Uiso 0.538(4) 1 calc PR B 3
H21C H 0.9574 0.3701 0.2605 0.063 Uiso 0.538(4) 1 calc PR B 3
C20' C 0.8754(4) 0.3246(3) 0.3409(3) 0.0302(9) Uani 0.462(4) 1 d PDU B 4
H20C H 0.9402 0.2923 0.3910 0.036 Uiso 0.462(4) 1 calc PR B 4
H20D H 0.9541 0.3796 0.3157 0.036 Uiso 0.462(4) 1 calc PR B 4
C21' C 0.7274(5) 0.2205(4) 0.2511(3) 0.0385(10) Uani 0.462(4) 1 d PDU B 4
H21D H 0.7715 0.1724 0.2148 0.058 Uiso 0.462(4) 1 calc PR B 4
H21E H 0.6642 0.2543 0.2030 0.058 Uiso 0.462(4) 1 calc PR B 4
H21F H 0.6509 0.1674 0.2776 0.058 Uiso 0.462(4) 1 calc PR B 4
C22 C 0.49106(16) 0.78295(11) 0.27120(10) 0.0258(3) Uani 1 1 d . . .
C23 C 0.32892(17) 0.69038(12) 0.21639(11) 0.0308(3) Uani 1 1 d . A .
H23A H 0.3111 0.6186 0.1684 0.037 Uiso 1 1 calc R . .
C24 C 0.19305(17) 0.70552(12) 0.23352(11) 0.0335(3) Uani 1 1 d . . .
H24A H 0.0807 0.6429 0.1971 0.040 Uiso 1 1 calc R A .
C25 C 0.21893(17) 0.81134(13) 0.30345(11) 0.0332(3) Uani 1 1 d . A .
H25A H 0.1240 0.8194 0.3141 0.040 Uiso 1 1 calc R . .
C26 C 0.38047(17) 0.90455(12) 0.35742(10) 0.0291(3) Uani 1 1 d . . .
H26A H 0.3980 0.9772 0.4041 0.035 Uiso 1 1 calc R A .
C27 C 0.51685(16) 0.88832(11) 0.34099(10) 0.0246(3) Uani 1 1 d . A .
C28 C 0.70167(17) 0.96854(11) 0.39111(10) 0.0249(3) Uani 1 1 d . . .
C29 C 1.03102(18) 1.04832(12) 0.34364(11) 0.0311(3) Uani 1 1 d . . .
H29A H 0.9611 1.0741 0.2948 0.037 Uiso 1 1 calc R . .
H4 H 1.0153(19) 0.9326(13) 0.4260(12) 0.057(5) Uiso 1 1 d . . .

loop_
_atom_site_aniso_label
_atom_site_aniso_U_11
_atom_site_aniso_U_22
_atom_site_aniso_U_33
_atom_site_aniso_U_23
_atom_site_aniso_U_13
_atom_site_aniso_U_12
O1 0.0724(7) 0.0388(5) 0.0515(6) 0.0301(5) 0.0496(6) 0.0399(5)
O2 0.0401(6) 0.0301(5) 0.0323(5) 0.0123(4) 0.0194(4) 0.0219(4)
O3 0.0358(6) 0.0461(6) 0.0505(6) 0.0201(5) 0.0247(5) 0.0153(5)
N1 0.0730(9) 0.0500(8) 0.0505(8) 0.0333(7) 0.0457(7) 0.0400(7)
N2 0.0755(10) 0.0412(7) 0.0699(9) 0.0399(7) 0.0572(8) 0.0433(7)
N3 0.0271(6) 0.0264(6) 0.0344(6) 0.0116(5) 0.0187(5) 0.0155(5)
N4 0.0270(6) 0.0299(6) 0.0324(6) 0.0162(5) 0.0170(5) 0.0164(5)
C1 0.0379(8) 0.0378(8) 0.0381(8) 0.0198(7) 0.0240(7) 0.0195(7)
C2 0.0531(9) 0.0361(8) 0.0467(9) 0.0205(7) 0.0378(8) 0.0273(7)
C3 0.0381(8) 0.0275(7) 0.0424(8) 0.0198(6) 0.0279(7) 0.0199(6)
C4 0.0382(8) 0.0298(7) 0.0405(8) 0.0192(6) 0.0304(7) 0.0198(6)
C5 0.0557(10) 0.0316(7) 0.0566(10) 0.0263(7) 0.0449(8) 0.0298(7)
C6 0.0355(8) 0.0281(7) 0.0511(9) 0.0227(7) 0.0300(7) 0.0192(6)
C7 0.0305(7) 0.0326(7) 0.0344(8) 0.0170(6) 0.0174(6) 0.0178(6)
C8 0.0330(8) 0.0296(7) 0.0318(7) 0.0107(6) 0.0167(6) 0.0193(6)
C9 0.0279(7) 0.0248(7) 0.0341(7) 0.0139(6) 0.0193(6) 0.0162(6)
C10 0.0287(7) 0.0251(7) 0.0314(7) 0.0107(6) 0.0173(6) 0.0160(6)
C11 0.0286(7) 0.0271(7) 0.0328(7) 0.0131(6) 0.0186(6) 0.0155(6)
C12 0.0380(8) 0.0335(7) 0.0365(8) 0.0147(6) 0.0190(7) 0.0232(7)
C13 0.0394(8) 0.0352(8) 0.0377(8) 0.0195(7) 0.0187(7) 0.0225(7)
C14 0.0488(10) 0.0487(9) 0.0392(9) 0.0276(7) 0.0228(7) 0.0241(8)
C15 0.0600(11) 0.0610(11) 0.0473(10) 0.0337(9) 0.0148(9) 0.0166(9)
C16 0.0327(15) 0.0406(15) 0.0312(13) 0.0178(11) 0.0187(12) 0.0134(13)
C17 0.0441(16) 0.0420(18) 0.0454(17) 0.0078(14) 0.0137(13) 0.0144(14)
C16' 0.037(3) 0.040(3) 0.028(2) 0.013(2) 0.015(2) 0.013(2)
C17' 0.051(3) 0.062(3) 0.058(3) 0.025(2) 0.040(2) 0.030(2)
C18 0.0357(8) 0.0356(8) 0.0480(9) 0.0255(7) 0.0203(7) 0.0216(7)
C19 0.0379(9) 0.0493(9) 0.0479(9) 0.0321(8) 0.0224(7) 0.0190(7)
C20 0.0384(19) 0.0275(19) 0.040(2) 0.0159(15) 0.0166(17) 0.0163(17)
C21 0.0516(19) 0.0431(17) 0.0479(19) 0.0167(14) 0.0248(15) 0.0315(15)
C20' 0.0253(17) 0.0282(17) 0.043(2) 0.0147(15) 0.0146(15) 0.0153(14)
C21' 0.038(2) 0.036(2) 0.041(2) 0.0150(18) 0.0101(18) 0.0169(18)
C22 0.0303(7) 0.0296(7) 0.0326(7) 0.0170(6) 0.0198(6) 0.0193(6)
C23 0.0342(8) 0.0298(7) 0.0392(8) 0.0130(6) 0.0203(7) 0.0188(6)
C24 0.0307(8) 0.0394(8) 0.0412(8) 0.0195(7) 0.0186(7) 0.0194(7)
C25 0.0335(8) 0.0475(9) 0.0397(8) 0.0227(7) 0.0240(7) 0.0277(7)
C26 0.0392(8) 0.0382(8) 0.0315(7) 0.0200(6) 0.0227(6) 0.0285(7)
C27 0.0318(7) 0.0291(7) 0.0295(7) 0.0182(6) 0.0197(6) 0.0204(6)
C28 0.0364(8) 0.0270(7) 0.0284(7) 0.0177(6) 0.0200(6) 0.0221(6)
C29 0.0352(8) 0.0335(8) 0.0363(8) 0.0149(6) 0.0223(7) 0.0179(7)

loop_
_atom_type_symbol
_atom_type_description
_atom_type_scat_dispersion_real
_atom_type_scat_dispersion_imag
_atom_type_scat_source
C C 0.0033 0.0016 'International Tables Vol C Tables 4.2.6.8 and 6.1.1.4'
H H 0.0000 0.0000 'International Tables Vol C Tables 4.2.6.8 and 6.1.1.4'
N N 0.0061 0.0033 'International Tables Vol C Tables 4.2.6.8 and 6.1.1.4'
O O 0.0106 0.0060 'International Tables Vol C Tables 4.2.6.8 and 6.1.1.4'

loop_
_geom_angle_atom_site_label_1
_geom_angle_atom_site_label_2
_geom_angle_atom_site_label_3
_geom_angle
C4 O1 C3 118.61(10)
C1 N1 C14 121.23(12)
C1 N1 C16 118.59(13)
C14 N1 C16 114.24(13)
C1 N1 C16' 120.41(19)
C14 N1 C16' 117.27(19)
C16 N1 C16' 35.56(16)
C6 N2 C20' 122.91(15)
C6 N2 C18 121.74(12)
C20' N2 C18 113.80(15)
C6 N2 C20 115.60(15)
C20' N2 C20 37.55(15)
C18 N2 C20 116.96(14)
C28 N3 N4 122.68(11)
C28 N3 C10 115.67(10)
N4 N3 C10 121.63(10)
C29 N4 N3 119.04(11)
C29 N4 H4 119.0(10)
N3 N4 H4 120.0(10)
N1 C1 C2 121.63(13)
N1 C1 C13 121.45(12)
C2 C1 C13 116.92(12)
C3 C2 C1 121.02(13)
C3 C2 H2A 119.5
C1 C2 H2A 119.5
O1 C3 C11 122.94(12)
O1 C3 C2 114.71(12)
C11 C3 C2 122.35(12)
O1 C4 C5 114.73(12)
O1 C4 C9 122.72(11)
C5 C4 C9 122.55(12)
C4 C5 C6 120.87(13)
C4 C5 H5A 119.6
C6 C5 H5A 119.6
N2 C6 C5 121.72(12)
N2 C6 C7 121.23(12)
C5 C6 C7 117.06(11)
C8 C7 C6 120.68(12)
C8 C7 H7A 119.7
C6 C7 H7A 119.7
C7 C8 C9 122.62(12)
C7 C8 H8A 118.7
C9 C8 H8A 118.7
C4 C9 C8 116.20(11)
C4 C9 C10 122.48(12)
C8 C9 C10 121.31(11)
N3 C10 C11 110.96(11)
N3 C10 C9 110.43(10)
C11 C10 C9 110.64(11)
N3 C10 C22 98.80(10)
C11 C10 C22 112.48(11)
C9 C10 C22 113.01(10)
C3 C11 C12 116.23(12)
C3 C11 C10 122.50(11)
C12 C11 C10 121.27(12)
C13 C12 C11 122.89(13)
C13 C12 H12A 118.6
C11 C12 H12A 118.6
C12 C13 C1 120.55(12)
C12 C13 H13A 119.7
C1 C13 H13A 119.7
N1 C14 C15 113.99(12)
N1 C14 H14A 108.8
C15 C14 H14A 108.8
N1 C14 H14B 108.8
C15 C14 H14B 108.8
H14A C14 H14B 107.6
C14 C15 H15A 109.5
C14 C15 H15B 109.5
H15A C15 H15B 109.5
C14 C15 H15C 109.5
H15A C15 H15C 109.5
H15B C15 H15C 109.5
N1 C16 C17 108.2(2)
N1 C16 H16A 110.1
C17 C16 H16A 110.1
N1 C16 H16B 110.1
C17 C16 H16B 110.1
H16A C16 H16B 108.4
C16 C17 H17A 109.5
C16 C17 H17B 109.5
H17A C17 H17B 109.5
C16 C17 H17C 109.5
H17A C17 H17C 109.5
H17B C17 H17C 109.5
C17' C16' N1 107.1(4)
C17' C16' H16C 110.3
N1 C16' H16C 110.3
C17' C16' H16D 110.3
N1 C16' H16D 110.3
H16C C16' H16D 108.5
C16' C17' H17D 109.5
C16' C17' H17E 109.5
H17D C17' H17E 109.5
C16' C17' H17F 109.5
H17D C17' H17F 109.5
H17E C17' H17F 109.5
N2 C18 C19 114.13(12)
N2 C18 H18A 108.7
C19 C18 H18A 108.7
N2 C18 H18B 108.7
C19 C18 H18B 108.7
H18A C18 H18B 107.6
C18 C19 H19A 109.5
C18 C19 H19B 109.5
H19A C19 H19B 109.5
C18 C19 H19C 109.5
H19A C19 H19C 109.5
H19B C19 H19C 109.5
C21 C20 N2 108.8(3)
C21 C20 H20A 109.9
N2 C20 H20A 109.9
C21 C20 H20B 109.9
N2 C20 H20B 109.9
H20A C20 H20B 108.3
C20 C21 H21A 109.5
C20 C21 H21B 109.5
H21A C21 H21B 109.5
C20 C21 H21C 109.5
H21A C21 H21C 109.5
H21B C21 H21C 109.5
N2 C20' C21' 104.9(3)
N2 C20' H20C 110.8
C21' C20' H20C 110.8
N2 C20' H20D 110.8
C21' C20' H20D 110.8
H20C C20' H20D 108.8
C20' C21' H21D 109.5
C20' C21' H21E 109.5
H21D C21' H21E 109.5
C20' C21' H21F 109.5
H21D C21' H21F 109.5
H21E C21' H21F 109.5
C23 C22 C27 120.89(12)
C23 C22 C10 127.90(11)
C27 C22 C10 111.21(12)
C22 C23 C24 118.05(12)
C22 C23 H23A 121.0
C24 C23 H23A 121.0
C23 C24 C25 121.05(14)
C23 C24 H24A 119.5
C25 C24 H24A 119.5
C26 C25 C24 121.02(13)
C26 C25 H25A 119.5
C24 C25 H25A 119.5
C25 C26 C27 117.76(12)
C25 C26 H26A 121.1
C27 C26 H26A 121.1
C22 C27 C26 121.22(13)
C22 C27 C28 109.26(11)
C26 C27 C28 129.49(12)
O2 C28 N3 124.74(12)
O2 C28 C27 130.25(12)
N3 C28 C27 105.02(11)
O3 C29 N4 124.30(13)
O3 C29 H29A 117.8
N4 C29 H29A 117.8

loop_
_geom_bond_atom_site_label_1
_geom_bond_atom_site_label_2
_geom_bond_distance
O1 C4 1.3809(15)
O1 C3 1.3831(14)
O2 C28 1.2308(17)
O3 C29 1.2132(16)
N1 C1 1.3722(16)
N1 C14 1.4652(17)
N1 C16 1.477(3)
N1 C16' 1.542(5)
N2 C6 1.3793(15)
N2 C20' 1.446(3)
N2 C18 1.4583(17)
N2 C20 1.566(4)
N3 C28 1.3760(15)
N3 N4 1.3789(14)
N3 C10 1.495(2)
N4 C29 1.3536(17)
N4 H4 0.890(15)
C1 C2 1.4034(18)
C1 C13 1.4130(19)
C2 C3 1.3867(18)
C2 H2A 0.9500
C3 C11 1.3851(17)
C4 C5 1.3861(17)
C4 C9 1.3872(17)
C5 C6 1.4007(18)
C5 H5A 0.9500
C6 C7 1.4116(18)
C7 C8 1.3769(17)
C7 H7A 0.9500
C8 C9 1.3987(17)
C8 H8A 0.9500
C9 C10 1.5121(16)
C10 C11 1.5052(17)
C10 C22 1.5256(16)
C11 C12 1.3999(17)
C12 C13 1.3725(18)
C12 H12A 0.9500
C13 H13A 0.9500
C14 C15 1.520(2)
C14 H14A 0.9900
C14 H14B 0.9900
C15 H15A 0.9800
C15 H15B 0.9800
C15 H15C 0.9800
C16 C17 1.511(4)
C16 H16A 0.9900
C16 H16B 0.9900
C17 H17A 0.9800
C17 H17B 0.9800
C17 H17C 0.9800
C16' C17' 1.529(6)
C16' H16C 0.9900
C16' H16D 0.9900
C17' H17D 0.9800
C17' H17E 0.9800
C17' H17F 0.9800
C18 C19 1.5088(18)
C18 H18A 0.9900
C18 H18B 0.9900
C19 H19A 0.9800
C19 H19B 0.9800
C19 H19C 0.9800
C20 C21 1.514(4)
C20 H20A 0.9900
C20 H20B 0.9900
C21 H21A 0.9800
C21 H21B 0.9800
C21 H21C 0.9800
C20' C21' 1.518(5)
C20' H20C 0.9900
C20' H20D 0.9900
C21' H21D 0.9800
C21' H21E 0.9800
C21' H21F 0.9800
C22 C23 1.384(2)
C22 C27 1.3911(18)
C23 C24 1.3889(17)
C23 H23A 0.9500
C24 C25 1.396(2)
C24 H24A 0.9500
C25 C26 1.382(2)
C25 H25A 0.9500
C26 C27 1.3947(16)
C26 H26A 0.9500
C27 C28 1.478(2)
C29 H29A 0.9500

loop_
_geom_hbond_atom_site_label_D
_geom_hbond_atom_site_label_H
_geom_hbond_atom_site_label_A
_geom_hbond_distance_DH
_geom_hbond_distance_HA
_geom_hbond_distance_DA
_geom_hbond_angle_DHA
_geom_hbond_site_symmetry_A
N4 H4 O2 0.890(15) 2.070(16) 2.9305(19) 162.3(14) 2_776

loop_
_geom_torsion_atom_site_label_1
_geom_torsion_atom_site_label_2
_geom_torsion_atom_site_label_3
_geom_torsion_atom_site_label_4
_geom_torsion
C28 N3 N4 C29 -74.29(15)
C10 N3 N4 C29 107.48(13)
C14 N1 C1 C2 -171.97(13)
C16 N1 C1 C2 -20.7(2)
C16' N1 C1 C2 20.4(3)
C14 N1 C1 C13 8.0(2)
C16 N1 C1 C13 159.28(16)
C16' N1 C1 C13 -159.7(2)
N1 C1 C2 C3 177.63(13)
C13 C1 C2 C3 -2.3(2)
C4 O1 C3 C11 -2.94(19)
C4 O1 C3 C2 177.39(12)
C1 C2 C3 O1 -179.16(12)
C1 C2 C3 C11 1.2(2)
C3 O1 C4 C5 -179.82(11)
C3 O1 C4 C9 0.75(19)
O1 C4 C5 C6 179.83(12)
C9 C4 C5 C6 -0.7(2)
C20' N2 C6 C5 19.5(3)
C18 N2 C6 C5 -175.60(12)
C20 N2 C6 C5 -23.0(2)
C20' N2 C6 C7 -160.59(19)
C18 N2 C6 C7 4.3(2)
C20 N2 C6 C7 156.89(17)
C4 C5 C6 N2 179.14(13)
C4 C5 C6 C7 -0.8(2)
N2 C6 C7 C8 -178.55(12)
C5 C6 C7 C8 1.39(19)
C6 C7 C8 C9 -0.5(2)
O1 C4 C9 C8 -178.98(11)
C5 C4 C9 C8 1.6(2)
O1 C4 C9 C10 2.4(2)
C5 C4 C9 C10 -177.03(12)
C7 C8 C9 C4 -1.02(19)
C7 C8 C9 C10 177.66(11)
C28 N3 C10 C11 117.27(11)
N4 N3 C10 C11 -64.38(14)
C28 N3 C10 C9 -119.67(11)
N4 N3 C10 C9 58.68(14)
C28 N3 C10 C22 -1.01(12)
N4 N3 C10 C22 177.34(10)
C4 C9 C10 N3 -126.25(13)
C8 C9 C10 N3 55.15(15)
C4 C9 C10 C11 -3.01(17)
C8 C9 C10 C11 178.40(11)
C4 C9 C10 C22 124.14(14)
C8 C9 C10 C22 -54.45(16)
O1 C3 C11 C12 -178.75(12)
C2 C3 C11 C12 0.9(2)
O1 C3 C11 C10 2.0(2)
C2 C3 C11 C10 -178.35(12)
N3 C10 C11 C3 123.86(13)
C9 C10 C11 C3 0.92(17)
C22 C10 C11 C3 -126.52(13)
N3 C10 C11 C12 -55.34(15)
C9 C10 C11 C12 -178.28(11)
C22 C10 C11 C12 54.28(16)
C3 C11 C12 C13 -1.78(19)
C10 C11 C12 C13 177.47(12)
C11 C12 C13 C1 0.6(2)
N1 C1 C13 C12 -178.49(13)
C2 C1 C13 C12 1.5(2)
C1 N1 C14 C15 75.83(18)
C16 N1 C14 C15 -76.6(2)
C16' N1 C14 C15 -116.1(2)
C1 N1 C16 C17 95.6(2)
C14 N1 C16 C17 -111.13(18)
C16' N1 C16 C17 -7.6(3)
C1 N1 C16' C17' -91.8(3)
C14 N1 C16' C17' 100.1(3)
C16 N1 C16' C17' 5.9(2)
C6 N2 C18 C19 75.39(17)
C20' N2 C18 C19 -118.41(19)
C20 N2 C18 C19 -76.8(2)
C6 N2 C20 C21 93.7(2)
C20' N2 C20 C21 -17.7(2)
C18 N2 C20 C21 -112.3(2)
C6 N2 C20' C21' -90.9(3)
C18 N2 C20' C21' 103.1(2)
C20 N2 C20' C21' -0.7(3)
N3 C10 C22 C23 -177.95(12)
C11 C10 C22 C23 64.93(17)
C9 C10 C22 C23 -61.24(17)
N3 C10 C22 C27 1.83(12)
C11 C10 C22 C27 -115.28(12)
C9 C10 C22 C27 118.55(12)
C27 C22 C23 C24 -0.34(18)
C10 C22 C23 C24 179.43(12)
C22 C23 C24 C25 0.41(19)
C23 C24 C25 C26 0.3(2)
C24 C25 C26 C27 -1.10(18)
C23 C22 C27 C26 -0.47(18)
C10 C22 C27 C26 179.73(10)
C23 C22 C27 C28 177.73(11)
C10 C22 C27 C28 -2.07(14)
C25 C26 C27 C22 1.18(17)
C25 C26 C27 C28 -176.62(12)
N4 N3 C28 O2 1.72(18)
C10 N3 C28 O2 -179.95(11)
N4 N3 C28 C27 -178.44(10)
C10 N3 C28 C27 -0.11(13)
C22 C27 C28 O2 -178.83(12)
C26 C27 C28 O2 -0.8(2)
C22 C27 C28 N3 1.34(13)
C26 C27 C28 N3 179.35(11)
N3 N4 C29 O3 171.26(12)
